data_7045204
loop_
_publ_author_name
'Gao, Rui Han'
'Hua, Zi-Yi'
'Chen, Kai'
'Xu, Jing'
'Zhu, Qian-Jiang'
'Tao, Zhu'
'Zhao, Jiang-Lin'

_publ_section_title
;
 Coordination supramolecular assemblies of a monohydroxycucurbit[7]uril
 and their potential applications in gas sorption.
;
_journal_issue 6
_journal_name_full 'Dalton transactions (Cambridge, England : 2003)'
_journal_page_first 1942
_journal_page_last 1947
_journal_paper_doi 10.1039/c7dt03361c
_journal_volume 47
_journal_year 2018
_chemical_formula_sum 'C42 H126 Ca1.5 Cd2 Cl8 N28 O56'
_chemical_formula_weight 2488.23
_chemical_name_common NO.1
_space_group_IT_number 14
_space_group_name_Hall '-P 2yn'
_space_group_name_H-M_alt 'P 1 21/n 1'
_symmetry_cell_setting monoclinic
_symmetry_space_group_name_Hall '-P 2yn'
_symmetry_space_group_name_H-M 'P 1 21/n 1'
_atom_sites_solution_hydrogens geom
_atom_sites_solution_primary direct
_atom_sites_solution_secondary difmap
_audit_creation_method SHELXL-97
_audit_update_record
;
2016-01-19 deposited with the CCDC.
2018-01-02 downloaded from the CCDC.
;
_cell_angle_alpha 90.00
_cell_angle_beta 94.685(6)
_cell_angle_gamma 90.00
_cell_formula_units_Z 4
_cell_length_a 16.856(6)
_cell_length_b 17.205(7)
_cell_length_c 29.292(10)
_cell_measurement_reflns_used 9298
_cell_measurement_temperature 293(2)
_cell_measurement_theta_max 27.68
_cell_measurement_theta_min 1.35
_cell_volume 8467(5)
_computing_structure_refinement 'SHELXL-97 (Sheldrick, 1997)'
_diffrn_ambient_temperature 293(2)
_diffrn_measured_fraction_theta_full 0.982
_diffrn_measured_fraction_theta_max 0.982
_diffrn_measurement_device_type 'Bruker CCD Area Detector'
_diffrn_measurement_method '\f and \w scan'
_diffrn_radiation_monochromator graphite
_diffrn_radiation_source 'fine-focus sealed tube'
_diffrn_radiation_type MoK\a
_diffrn_radiation_wavelength 0.71073
_diffrn_reflns_av_R_equivalents 0.0850
_diffrn_reflns_av_sigmaI/netI 0.1175
_diffrn_reflns_limit_h_max 21
_diffrn_reflns_limit_h_min -21
_diffrn_reflns_limit_k_max 22
_diffrn_reflns_limit_k_min -21
_diffrn_reflns_limit_l_max 37
_diffrn_reflns_limit_l_min -29
_diffrn_reflns_number 54511
_diffrn_reflns_theta_full 27.68
_diffrn_reflns_theta_max 27.68
_diffrn_reflns_theta_min 1.35
_diffrn_standards_interval_count 0
_diffrn_standards_interval_time 0
_diffrn_standards_number 0
_exptl_absorpt_coefficient_mu 0.976
_exptl_absorpt_correction_T_max 0.795
_exptl_absorpt_correction_T_min 0.766
_exptl_absorpt_correction_type multi-scan
_exptl_absorpt_process_details 'SADABS (Bruker, 2005)'
_exptl_crystal_colour colorless
_exptl_crystal_density_diffrn 1.431
_exptl_crystal_density_method 'not measured'
_exptl_crystal_description block
_exptl_crystal_F_000 5136.0
_exptl_crystal_size_max 0.29
_exptl_crystal_size_mid 0.27
_exptl_crystal_size_min 0.25
_platon_squeeze_details
;
;
_refine_diff_density_max 1.985
_refine_diff_density_min -1.700
_refine_diff_density_rms 0.261
_refine_ls_extinction_coef 0.00000(15)
_refine_ls_extinction_expression Fc^*^=kFc[1+0.001xFc^2^\l^3^/sin(2\q)]^-1/4^
_refine_ls_extinction_method SHELXL
_refine_ls_goodness_of_fit_ref 1.300
_refine_ls_hydrogen_treatment mixed
_refine_ls_matrix_type full
_refine_ls_number_parameters 933
_refine_ls_number_reflns 19446
_refine_ls_number_restraints 6
_refine_ls_restrained_S_all 1.300
_refine_ls_R_factor_all 0.2048
_refine_ls_R_factor_gt 0.1660
_refine_ls_shift/su_max 0.135
_refine_ls_shift/su_mean 0.000
_refine_ls_structure_factor_coef Fsqd
_refine_ls_weighting_details 'calc w=1/[\s^2^(Fo^2^)+(0.2000P)^2^+0.0000P] where P=(Fo^2^+2Fc^2^)/3'
_refine_ls_weighting_scheme calc
_refine_ls_wR_factor_gt 0.4153
_refine_ls_wR_factor_ref 0.4337
_reflns_number_gt 9298
_reflns_number_total 19446
_reflns_threshold_expression >2sigma(I)
_cod_data_source_file c7dt03361c2.cif
_cod_data_source_block p_CCDC1
_cod_depositor_comments 'Adding full bibliography for 7045203--7045204.cif.'
_cod_original_cell_volume 8466(5)
_cod_original_sg_symbol_H-M P(21/n)
_cod_original_formula_sum 'C42 H126 Ca1.50 Cd2 Cl8 N28 O56'
_cod_database_code 7045204

loop_
_symmetry_equiv_pos_as_xyz
'x, y, z'
'-x+1/2, y+1/2, -z+1/2'
'-x, -y, -z'
'x-1/2, -y-1/2, z-1/2'

loop_
_atom_site_label
_atom_site_type_symbol
_atom_site_fract_x
_atom_site_fract_y
_atom_site_fract_z
_atom_site_U_iso_or_equiv
_atom_site_adp_type
_atom_site_occupancy
_atom_site_symmetry_multiplicity
_atom_site_calc_flag
_atom_site_refinement_flags
O5W O 0.923(2) 0.4805(11) 0.1657(6) 0.228(14) Uani 1 1 d .
Cd1 Cd 0.23915(6) 0.21886(7) 0.01220(4) 0.0697(4) Uani 1 1 d .
Cd2 Cd 0.25205(6) -0.06737(7) 0.16944(4) 0.0738(4) Uani 1 1 d .
Cl1 Cl 0.36290(19) 0.2306(2) -0.02848(10) 0.0659(8) Uani 1 1 d .
Cl2 Cl 0.1122(2) 0.2184(3) -0.03581(14) 0.0838(11) Uani 1 1 d .
Cl3 Cl 0.2499(2) 0.1029(2) 0.05972(13) 0.0806(10) Uani 1 1 d .
Cl4 Cl 0.2411(3) 0.3319(4) 0.0647(2) 0.129(2) Uani 1 1 d .
Cl5 Cl 0.2796(3) 0.0672(3) 0.19608(16) 0.0909(12) Uani 1 1 d .
Cl6 Cl 0.1204(2) -0.0860(2) 0.12775(14) 0.0777(10) Uani 1 1 d .
Cl7 Cl 0.3524(2) -0.1184(2) 0.12129(11) 0.0756(10) Uani 1 1 d .
Cl8 Cl 0.2502(3) -0.1462(4) 0.24008(19) 0.1172(19) Uani 1 1 d .
O1W O 0.7348(6) 0.5230(6) 0.1990(4) 0.092(4) Uani 1 1 d .
O2W O 0.5192(10) 0.5223(7) 0.1013(4) 0.128(6) Uani 1 1 d .
O3W O 0.6684(8) 0.4029(10) 0.1292(6) 0.144(7) Uani 1 1 d .
Ca1 Ca 0.60050(12) 0.49699(11) 0.16886(7) 0.0395(5) Uani 1 1 d .
Ca2 Ca 0.9833(5) 0.4214(4) 0.1099(2) 0.094(2) Uani 0.50 1 d P
O4W O 0.860(2) 0.348(3) 0.1106(9) 0.39(3) Uani 1 1 d .
C1 C 0.4752(6) 0.3320(5) 0.1681(3) 0.037(2) Uani 1 1 d .
C2 C 0.4137(6) 0.2076(5) 0.1623(4) 0.041(2) Uani 1 1 d .
H2 H 0.3583 0.2007 0.1500 0.049 Uiso 1 1 calc R
C3 C 0.4221(6) 0.2357(5) 0.2141(4) 0.040(2) Uani 1 1 d .
H3 H 0.3698 0.2364 0.2264 0.048 Uiso 1 1 calc R
C4 C 0.4893(6) 0.1186(6) 0.2085(5) 0.052(3) Uani 1 1 d .
C5 C 0.4671(7) 0.3638(6) 0.2483(4) 0.046(2) Uani 1 1 d .
H5A H 0.4220 0.3626 0.2668 0.055 Uiso 1 1 calc R
H5B H 0.4700 0.4156 0.2356 0.055 Uiso 1 1 calc R
C6 C 0.4867(7) 0.1741(7) 0.2871(5) 0.062(3) Uani 1 1 d .
H6A H 0.4398 0.1934 0.3006 0.074 Uiso 1 1 calc R
H6B H 0.4945 0.1205 0.2967 0.074 Uiso 1 1 calc R
C7 C 0.6081(5) 0.3875(5) 0.2702(3) 0.0333(19) Uani 1 1 d .
C8 C 0.5463(6) 0.2982(5) 0.3176(3) 0.038(2) Uani 1 1 d .
H8 H 0.5037 0.3061 0.3379 0.046 Uiso 1 1 calc R
C9 C 0.6297(5) 0.3188(5) 0.3404(3) 0.0327(19) Uani 1 1 d .
H9 H 0.6278 0.3464 0.3696 0.039 Uiso 1 1 calc R
C10 C 0.6247(6) 0.1874(5) 0.3246(3) 0.035(2) Uani 1 1 d .
C11 C 0.7352(6) 0.4146(6) 0.3170(4) 0.044(2) Uani 1 1 d .
H11A H 0.7369 0.4570 0.2952 0.052 Uiso 1 1 calc R
H11B H 0.7303 0.4369 0.3470 0.052 Uiso 1 1 calc R
C12 C 0.7378(6) 0.2293(5) 0.3752(4) 0.041(2) Uani 1 1 d .
H12A H 0.7393 0.1750 0.3841 0.049 Uiso 1 1 calc R
H12B H 0.7348 0.2601 0.4028 0.049 Uiso 1 1 calc R
C13 C 0.8616(6) 0.3844(5) 0.2840(3) 0.034(2) Uani 1 1 d .
C14 C 0.8400(5) 0.3285(5) 0.3552(3) 0.0331(19) Uani 1 1 d .
H14 H 0.8343 0.3540 0.3847 0.040 Uiso 1 1 calc R
C15 C 0.9277(6) 0.3206(5) 0.3453(3) 0.038(2) Uani 1 1 d .
H15 H 0.9634 0.3478 0.3681 0.046 Uiso 1 1 calc R
C16 C 0.8701(7) 0.1959(6) 0.3523(3) 0.045(3) Uani 1 1 d .
C17 C 1.0038(6) 0.3700(6) 0.2794(4) 0.041(2) Uani 1 1 d .
H17A H 0.9929 0.4128 0.2582 0.050 Uiso 1 1 calc R
H17B H 1.0431 0.3877 0.3031 0.050 Uiso 1 1 calc R
C18 C 1.0187(5) 0.1976(6) 0.3435(3) 0.036(2) Uani 1 1 d .
H18A H 1.0596 0.2287 0.3599 0.043 Uiso 1 1 calc R
H18B H 1.0177 0.1474 0.3586 0.043 Uiso 1 1 calc R
C19 C 1.0473(6) 0.3157(6) 0.2102(4) 0.044(2) Uani 1 1 d .
C20 C 1.0836(5) 0.2442(6) 0.2752(4) 0.041(2) Uani 1 1 d .
H20 H 1.1296 0.2632 0.2947 0.049 Uiso 1 1 calc R
C21 C 1.1101(7) 0.1967(6) 0.2338(4) 0.048(3) Uani 1 1 d .
H21 H 1.1662 0.1814 0.2380 0.057 Uiso 1 1 calc R
C22 C 1.0221(6) 0.1228(6) 0.2741(3) 0.039(2) Uani 1 1 d .
C23 C 1.1267(7) 0.2448(7) 0.1530(4) 0.052(3) Uani 1 1 d .
H23A H 1.1344 0.2964 0.1407 0.062 Uiso 1 1 calc R
H23B H 1.1785 0.2199 0.1570 0.062 Uiso 1 1 calc R
C24 C 1.0610(8) 0.0672(6) 0.2013(4) 0.057(3) Uani 1 1 d .
H24A H 1.1162 0.0520 0.2001 0.068 Uiso 1 1 calc R
H24B H 1.0326 0.0230 0.2126 0.068 Uiso 1 1 calc R
C25 C 1.0273(6) 0.2302(6) 0.0859(4) 0.048(3) Uani 1 1 d .
C26 C 1.0744(7) 0.1186(6) 0.1222(4) 0.046(2) Uani 1 1 d .
H26 H 1.1280 0.0962 0.1239 0.055 Uiso 1 1 calc R
C27 C 1.0251(7) 0.0947(7) 0.0772(4) 0.054(3) Uani 1 1 d .
C28 C 0.9690(7) 0.0336(6) 0.1353(4) 0.047(2) Uani 1 1 d .
C29 C 0.9455(7) 0.1885(9) 0.0182(5) 0.068(4) Uani 1 1 d .
H29A H 0.9427 0.2440 0.0124 0.081 Uiso 1 1 calc R
H29B H 0.9719 0.1644 -0.0063 0.081 Uiso 1 1 calc R
C30 C 0.9213(6) -0.0087(6) 0.0592(4) 0.045(2) Uani 1 1 d .
H30A H 0.9520 -0.0230 0.0339 0.054 Uiso 1 1 calc R
H30B H 0.9111 -0.0556 0.0761 0.054 Uiso 1 1 calc R
C31 C 0.8029(10) 0.2072(6) 0.0154(4) 0.065(4) Uani 1 1 d .
C32 C 0.8391(7) 0.0808(6) 0.0035(4) 0.048(2) Uani 1 1 d .
C33 C 0.7473(8) 0.0895(6) -0.0078(4) 0.053(3) Uani 1 1 d .
H33 H 0.7319 0.0784 -0.0401 0.064 Uiso 1 1 calc R
C34 C 0.7752(5) -0.0082(5) 0.0494(3) 0.0329(19) Uani 1 1 d .
C35 C 0.6557(9) 0.2084(8) -0.0075(5) 0.067(4) Uani 1 1 d .
H35A H 0.6349 0.1938 -0.0382 0.081 Uiso 1 1 calc R
H35B H 0.6644 0.2641 -0.0073 0.081 Uiso 1 1 calc R
C36 C 0.6376(6) 0.0030(6) 0.0181(4) 0.048(2) Uani 1 1 d .
H36A H 0.6378 -0.0490 0.0308 0.058 Uiso 1 1 calc R
H36B H 0.6211 -0.0013 -0.0143 0.058 Uiso 1 1 calc R
C37 C 0.5704(7) 0.2486(6) 0.0497(4) 0.045(2) Uani 1 1 d .
C38 C 0.5461(7) 0.1217(6) 0.0224(4) 0.048(3) Uani 1 1 d .
C39 C 0.4846(7) 0.1457(6) 0.0573(4) 0.051(3) Uani 1 1 d .
H39 H 0.4296 0.1418 0.0438 0.061 Uiso 1 1 calc R
C40 C 0.5533(7) 0.0323(6) 0.0812(4) 0.054(3) Uani 1 1 d .
C41 C 0.4539(7) 0.2750(7) 0.0894(3) 0.050(3) Uani 1 1 d .
H41A H 0.4002 0.2647 0.0763 0.060 Uiso 1 1 calc R
H41B H 0.4677 0.3274 0.0809 0.060 Uiso 1 1 calc R
C42 C 0.4479(7) 0.0765(6) 0.1287(4) 0.046(2) Uani 1 1 d .
H42A H 0.4573 0.0256 0.1423 0.055 Uiso 1 1 calc R
H42B H 0.3935 0.0781 0.1152 0.055 Uiso 1 1 calc R
N1 N 0.4550(5) 0.2704(4) 0.1397(3) 0.0428(19) Uani 1 1 d .
N2 N 0.4530(6) 0.3120(4) 0.2127(3) 0.046(2) Uani 1 1 d .
N3 N 0.4591(5) 0.1361(4) 0.1644(3) 0.044(2) Uani 1 1 d .
N4 N 0.4724(6) 0.1767(5) 0.2372(3) 0.051(2) Uani 1 1 d .
N5 N 0.5397(5) 0.3494(5) 0.2781(3) 0.0402(18) Uani 1 1 d .
N6 N 0.6655(5) 0.3661(4) 0.3043(2) 0.0336(16) Uani 1 1 d .
N7 N 0.5544(6) 0.2189(5) 0.3044(3) 0.051(2) Uani 1 1 d .
N8 N 0.6676(5) 0.2429(4) 0.3453(3) 0.0355(17) Uani 1 1 d .
N9 N 0.8048(4) 0.3731(4) 0.3176(3) 0.0324(16) Uani 1 1 d .
N10 N 0.9328(6) 0.3510(5) 0.2997(3) 0.045(2) Uani 1 1 d .
N11 N 0.8107(4) 0.2483(4) 0.3548(3) 0.0349(17) Uani 1 1 d .
N12 N 0.9396(5) 0.2365(4) 0.3469(3) 0.0374(17) Uani 1 1 d .
N13 N 1.0365(5) 0.3077(4) 0.2556(3) 0.0397(18) Uani 1 1 d .
N14 N 1.0950(6) 0.2519(5) 0.1971(3) 0.046(2) Uani 1 1 d .
N15 N 1.0394(4) 0.1864(4) 0.2989(3) 0.0379(18) Uani 1 1 d .
N16 N 1.0570(5) 0.1306(4) 0.2332(3) 0.0417(19) Uani 1 1 d .
N17 N 1.0767(6) 0.2009(5) 0.1202(3) 0.052(2) Uani 1 1 d .
N18 N 0.9917(5) 0.1744(5) 0.0618(3) 0.045(2) Uani 1 1 d .
N19 N 1.0282(4) 0.0853(5) 0.1556(3) 0.0390(18) Uani 1 1 d .
N20 N 0.9678(5) 0.0450(5) 0.0892(3) 0.043(2) Uani 1 1 d .
N21 N 0.8664(6) 0.1578(6) 0.0186(3) 0.056(2) Uani 1 1 d .
N22 N 0.7319(6) 0.1690(5) 0.0034(4) 0.056(2) Uani 1 1 d .
N23 N 0.8465(5) 0.0240(5) 0.0411(3) 0.0402(18) Uani 1 1 d .
N24 N 0.7151(6) 0.0310(6) 0.0225(3) 0.051(2) Uani 1 1 d .
N25 N 0.5966(5) 0.1893(5) 0.0249(3) 0.046(2) Uani 1 1 d .
N26 N 0.5050(5) 0.2239(4) 0.0709(3) 0.0423(19) Uani 1 1 d .
N27 N 0.5760(5) 0.0497(5) 0.0401(3) 0.050(2) Uani 1 1 d .
N28 N 0.5018(6) 0.0886(5) 0.0934(4) 0.052(2) Uani 1 1 d .
O1 O 0.5039(5) 0.3917(4) 0.1568(2) 0.0494(18) Uani 1 1 d .
O2 O 0.6204(4) 0.4318(4) 0.2406(2) 0.0382(14) Uani 1 1 d .
O3 O 0.8488(5) 0.4222(4) 0.2477(3) 0.0538(19) Uani 1 1 d .
O4 O 1.0284(6) 0.3679(5) 0.1841(3) 0.074(3) Uani 1 1 d .
O5 O 1.0131(6) 0.3017(5) 0.0818(3) 0.070(2) Uani 1 1 d .
O6 O 0.8044(6) 0.2774(5) 0.0219(3) 0.070(2) Uani 1 1 d .
O7 O 0.6003(7) 0.3149(5) 0.0544(3) 0.070(3) Uani 1 1 d .
O8 O 0.5237(5) 0.0592(4) 0.2201(4) 0.070(3) Uani 1 1 d .
O9 O 0.6394(5) 0.1171(4) 0.3234(3) 0.059(2) Uani 1 1 d .
O10 O 0.8627(4) 0.1267(4) 0.3553(2) 0.0428(16) Uani 1 1 d .
O11 O 0.9844(5) 0.0646(4) 0.2855(2) 0.0486(17) Uani 1 1 d .
O12 O 0.9261(4) -0.0073(4) 0.1566(3) 0.0520(19) Uani 1 1 d .
O13 O 0.7653(5) -0.0612(4) 0.0742(3) 0.0518(18) Uani 1 1 d .
O14 O 0.5740(5) -0.0257(4) 0.1061(3) 0.064(2) Uani 1 1 d .
O15 O 1.0676(16) 0.0634(13) 0.0410(9) 0.100(8) Uani 0.50 1 d P
O16 O 0.5102(18) 0.1029(17) -0.0122(10) 0.063(6) Uani 0.30 1 d PU
O17 O 0.884(3) 0.052(3) -0.0312(15) 0.063(6) Uani 0.20 1 d P

loop_
_atom_site_aniso_label
_atom_site_aniso_U_11
_atom_site_aniso_U_22
_atom_site_aniso_U_33
_atom_site_aniso_U_23
_atom_site_aniso_U_13
_atom_site_aniso_U_12
O5W 0.45(5) 0.126(14) 0.118(13) 0.050(11) 0.09(2) 0.04(2)
Cd1 0.0510(6) 0.0959(8) 0.0626(6) 0.0028(5) 0.0061(4) -0.0033(5)
Cd2 0.0541(6) 0.0888(8) 0.0788(7) -0.0012(5) 0.0074(5) 0.0130(5)
Cl1 0.0547(17) 0.096(2) 0.0465(16) 0.0082(15) 0.0020(13) -0.0080(16)
Cl2 0.0513(18) 0.126(3) 0.075(2) -0.011(2) 0.0068(16) -0.0037(19)
Cl3 0.080(2) 0.088(3) 0.077(2) 0.0155(18) 0.0219(19) 0.0068(19)
Cl4 0.103(4) 0.135(4) 0.155(5) -0.070(4) 0.042(3) -0.010(3)
Cl5 0.073(2) 0.096(3) 0.104(3) -0.008(2) 0.014(2) -0.013(2)
Cl6 0.0561(19) 0.079(2) 0.097(3) -0.0018(19) -0.0035(17) 0.0093(16)
Cl7 0.065(2) 0.106(3) 0.0538(18) -0.0091(17) -0.0033(15) 0.0254(18)
Cl8 0.079(3) 0.157(5) 0.119(4) 0.050(3) 0.033(3) 0.047(3)
O1W 0.080(7) 0.091(7) 0.100(8) 0.060(6) -0.024(6) -0.029(6)
O2W 0.188(14) 0.085(8) 0.095(8) 0.046(6) -0.081(9) -0.057(8)
O3W 0.082(8) 0.183(14) 0.166(14) -0.128(12) 0.001(9) -0.002(9)
Ca1 0.0453(11) 0.0327(10) 0.0403(11) 0.0029(8) 0.0020(8) -0.0027(8)
Ca2 0.143(7) 0.061(4) 0.084(4) 0.009(3) 0.039(4) 0.052(4)
O4W 0.36(5) 0.67(7) 0.16(2) -0.22(4) 0.13(3) -0.31(5)
C1 0.055(6) 0.016(4) 0.036(5) 0.003(3) -0.014(4) 0.001(4)
C2 0.036(5) 0.031(5) 0.053(6) 0.007(4) -0.006(4) 0.001(4)
C3 0.030(4) 0.030(5) 0.063(7) 0.001(4) 0.012(4) -0.008(4)
C4 0.033(5) 0.035(5) 0.087(9) 0.004(5) -0.006(5) 0.007(4)
C5 0.056(6) 0.032(5) 0.047(6) -0.003(4) -0.009(5) 0.019(4)
C6 0.043(6) 0.045(6) 0.099(10) 0.033(6) 0.013(6) -0.017(5)
C7 0.034(5) 0.030(4) 0.035(5) 0.004(4) -0.005(4) 0.006(3)
C8 0.035(5) 0.032(5) 0.047(6) 0.006(4) 0.008(4) 0.015(4)
C9 0.033(4) 0.030(4) 0.035(5) 0.012(3) 0.004(4) 0.016(3)
C10 0.048(5) 0.026(4) 0.031(5) 0.004(3) 0.011(4) 0.005(4)
C11 0.039(5) 0.035(5) 0.053(6) 0.007(4) -0.021(4) -0.009(4)
C12 0.045(5) 0.022(4) 0.053(6) 0.006(4) -0.013(4) 0.005(4)
C13 0.040(5) 0.029(4) 0.032(5) -0.006(4) -0.004(4) -0.006(4)
C14 0.031(4) 0.022(4) 0.046(5) -0.002(3) -0.004(4) 0.008(3)
C15 0.037(5) 0.028(5) 0.047(6) -0.012(4) -0.010(4) 0.012(4)
C16 0.060(6) 0.039(6) 0.031(5) -0.003(4) -0.025(4) -0.004(5)
C17 0.034(5) 0.039(5) 0.051(6) -0.006(4) -0.001(4) -0.010(4)
C18 0.025(4) 0.048(5) 0.033(5) -0.004(4) -0.006(3) 0.007(4)
C19 0.031(5) 0.041(6) 0.059(7) 0.008(5) 0.005(4) -0.003(4)
C20 0.022(4) 0.042(5) 0.056(6) -0.004(4) -0.013(4) 0.000(4)
C21 0.046(6) 0.044(6) 0.057(7) 0.008(5) 0.029(5) -0.009(4)
C22 0.036(5) 0.046(6) 0.036(5) 0.000(4) 0.006(4) -0.006(4)
C23 0.053(6) 0.063(7) 0.041(6) -0.003(5) 0.017(5) 0.002(5)
C24 0.082(8) 0.021(5) 0.068(8) -0.010(4) 0.004(6) -0.006(5)
C25 0.040(6) 0.043(6) 0.064(7) -0.002(5) 0.020(5) -0.006(4)
C26 0.053(6) 0.040(5) 0.047(6) 0.007(4) 0.010(5) -0.001(4)
C27 0.064(7) 0.053(6) 0.048(6) -0.019(5) 0.029(6) -0.009(5)
C28 0.051(6) 0.041(6) 0.051(6) 0.008(5) 0.007(5) 0.003(5)
C29 0.039(6) 0.102(11) 0.062(8) 0.010(7) 0.003(5) -0.012(6)
C30 0.037(5) 0.042(6) 0.055(6) -0.002(4) -0.002(4) -0.006(4)
C31 0.114(12) 0.033(6) 0.047(7) -0.006(5) 0.007(7) 0.016(6)
C32 0.060(7) 0.042(6) 0.041(6) 0.000(4) -0.003(5) -0.010(5)
C33 0.078(8) 0.035(5) 0.044(6) 0.008(4) -0.010(5) 0.015(5)
C34 0.040(5) 0.037(5) 0.022(4) 0.005(4) 0.009(4) 0.011(4)
C35 0.077(9) 0.066(8) 0.060(8) 0.021(6) 0.011(7) 0.017(7)
C36 0.045(6) 0.039(5) 0.061(7) -0.014(5) 0.006(5) 0.000(4)
C37 0.054(6) 0.033(5) 0.047(6) 0.003(4) -0.006(5) -0.005(4)
C38 0.060(7) 0.036(5) 0.048(6) -0.005(4) -0.008(5) 0.017(5)
C39 0.053(6) 0.038(5) 0.057(7) -0.012(5) -0.022(5) -0.005(5)
C40 0.058(7) 0.032(5) 0.070(8) 0.003(5) -0.002(6) 0.005(5)
C41 0.051(6) 0.064(7) 0.033(5) -0.007(5) -0.011(4) 0.007(5)
C42 0.051(6) 0.029(5) 0.058(6) -0.014(4) -0.002(5) -0.004(4)
N1 0.054(5) 0.026(4) 0.048(5) -0.002(3) -0.002(4) 0.012(3)
N2 0.071(6) 0.024(4) 0.045(5) 0.005(3) 0.006(4) 0.002(4)
N3 0.052(5) 0.017(3) 0.063(6) -0.004(3) -0.004(4) 0.002(3)
N4 0.064(6) 0.031(4) 0.055(6) 0.002(4) -0.014(4) 0.007(4)
N5 0.031(4) 0.034(4) 0.055(5) 0.002(3) -0.005(3) -0.006(3)
N6 0.040(4) 0.032(4) 0.027(4) 0.006(3) -0.009(3) 0.004(3)
N7 0.055(6) 0.037(5) 0.056(6) 0.001(4) -0.016(4) 0.001(4)
N8 0.039(4) 0.031(4) 0.035(4) 0.012(3) 0.000(3) 0.004(3)
N9 0.036(4) 0.021(3) 0.039(4) 0.002(3) 0.000(3) 0.003(3)
N10 0.067(6) 0.029(4) 0.041(5) -0.007(3) 0.011(4) 0.001(4)
N11 0.027(4) 0.027(4) 0.050(5) 0.002(3) -0.001(3) 0.002(3)
N12 0.035(4) 0.030(4) 0.048(5) 0.009(3) 0.012(3) 0.010(3)
N13 0.042(4) 0.025(4) 0.053(5) -0.006(3) 0.008(4) 0.001(3)
N14 0.055(5) 0.041(5) 0.044(5) -0.002(4) 0.022(4) -0.001(4)
N15 0.030(4) 0.033(4) 0.051(5) -0.005(3) 0.003(3) -0.003(3)
N16 0.061(5) 0.025(4) 0.039(4) -0.010(3) 0.008(4) 0.000(3)
N17 0.064(6) 0.043(5) 0.052(5) 0.006(4) 0.024(5) -0.008(4)
N18 0.054(5) 0.031(4) 0.050(5) 0.014(4) 0.006(4) -0.003(4)
N19 0.024(4) 0.044(4) 0.050(5) -0.012(4) 0.012(3) -0.010(3)
N20 0.057(5) 0.051(5) 0.024(4) 0.005(3) 0.021(4) -0.005(4)
N21 0.050(5) 0.061(6) 0.059(6) 0.003(5) 0.008(4) 0.003(4)
N22 0.060(6) 0.034(5) 0.071(6) 0.006(4) -0.016(5) 0.005(4)
N23 0.038(4) 0.037(4) 0.045(5) 0.000(3) 0.004(4) -0.009(3)
N24 0.054(5) 0.056(6) 0.043(5) -0.002(4) -0.004(4) 0.002(4)
N25 0.051(5) 0.038(5) 0.047(5) 0.001(4) -0.007(4) -0.008(4)
N26 0.046(5) 0.023(4) 0.058(5) 0.001(3) 0.007(4) -0.007(3)
N27 0.044(5) 0.045(5) 0.059(6) -0.016(4) -0.005(4) 0.005(4)
N28 0.050(5) 0.028(4) 0.081(7) 0.013(4) 0.019(5) 0.014(4)
O1 0.062(5) 0.045(4) 0.039(4) 0.000(3) -0.007(3) -0.014(3)
O2 0.034(3) 0.042(4) 0.039(4) 0.006(3) 0.002(3) 0.001(3)
O3 0.069(5) 0.033(4) 0.059(5) 0.006(3) 0.002(4) 0.002(3)
O4 0.091(7) 0.055(5) 0.082(6) 0.011(5) 0.034(5) 0.027(5)
O5 0.074(6) 0.057(5) 0.078(6) 0.007(4) 0.003(5) -0.030(4)
O6 0.079(6) 0.038(4) 0.092(7) -0.001(4) 0.004(5) -0.005(4)
O7 0.109(7) 0.044(5) 0.056(5) -0.003(4) -0.006(5) -0.019(5)
O8 0.069(5) 0.024(4) 0.112(7) 0.019(4) -0.024(5) 0.013(3)
O9 0.050(4) 0.042(4) 0.084(6) 0.016(4) 0.011(4) 0.015(3)
O10 0.049(4) 0.030(4) 0.049(4) 0.000(3) -0.002(3) 0.007(3)
O11 0.063(5) 0.042(4) 0.041(4) -0.004(3) 0.004(3) -0.003(3)
O12 0.048(4) 0.058(5) 0.052(4) 0.013(3) 0.010(3) -0.021(3)
O13 0.051(4) 0.047(4) 0.057(5) -0.010(4) 0.006(4) -0.007(3)
O14 0.063(5) 0.040(4) 0.090(6) 0.017(4) 0.009(5) 0.015(4)
O15 0.104(18) 0.076(14) 0.115(18) 0.014(12) -0.031(15) -0.034(12)
O16 0.062(9) 0.062(9) 0.068(9) -0.016(8) 0.016(8) 0.010(7)
O17 0.062(9) 0.062(9) 0.068(9) -0.016(8) 0.016(8) 0.010(7)

loop_
_atom_type_symbol
_atom_type_description
_atom_type_scat_dispersion_real
_atom_type_scat_dispersion_imag
_atom_type_scat_source
C C 0.0033 0.0016 'International Tables Vol C Tables 4.2.6.8 and 6.1.1.4'
H H 0.0000 0.0000 'International Tables Vol C Tables 4.2.6.8 and 6.1.1.4'
N N 0.0061 0.0033 'International Tables Vol C Tables 4.2.6.8 and 6.1.1.4'
O O 0.0106 0.0060 'International Tables Vol C Tables 4.2.6.8 and 6.1.1.4'
Ca Ca 0.2262 0.3064 'International Tables Vol C Tables 4.2.6.8 and 6.1.1.4'
Cd Cd -0.8075 1.2024 'International Tables Vol C Tables 4.2.6.8 and 6.1.1.4'
Cl Cl 0.1484 0.1585 'International Tables Vol C Tables 4.2.6.8 and 6.1.1.4'

loop_
_geom_angle_atom_site_label_1
_geom_angle_atom_site_label_2
_geom_angle_atom_site_label_3
_geom_angle
_geom_angle_site_symmetry_1
_geom_angle_site_symmetry_3
Cl3 Cd1 Cl2 110.16(15) . .
Cl3 Cd1 Cl4 107.0(2) . .
Cl2 Cd1 Cl4 108.90(19) . .
Cl3 Cd1 Cl1 108.32(13) . .
Cl2 Cd1 Cl1 116.69(12) . .
Cl4 Cd1 Cl1 105.27(16) . .
Cl7 Cd2 Cl6 107.71(13) . .
Cl7 Cd2 Cl5 113.32(15) . .
Cl6 Cd2 Cl5 114.55(14) . .
Cl7 Cd2 Cl8 109.93(15) . .
Cl6 Cd2 Cl8 105.68(18) . .
Cl5 Cd2 Cl8 105.3(2) . .
O3W Ca1 O11 166.0(5) . 2_655
O3W Ca1 O2W 89.2(6) . .
O11 Ca1 O2W 92.7(5) 2_655 .
O3W Ca1 O2 94.2(5) . .
O11 Ca1 O2 77.2(2) 2_655 .
O2W Ca1 O2 149.2(4) . .
O3W Ca1 O1W 80.1(5) . .
O11 Ca1 O1W 107.3(4) 2_655 .
O2W Ca1 O1W 137.8(4) . .
O2 Ca1 O1W 72.7(3) . .
O3W Ca1 O10 110.0(5) . 2_655
O11 Ca1 O10 83.8(3) 2_655 2_655
O2W Ca1 O10 74.4(3) . 2_655
O2 Ca1 O10 131.8(2) . 2_655
O1W Ca1 O10 71.5(3) . 2_655
O3W Ca1 O1 76.3(4) . .
O11 Ca1 O1 91.2(3) 2_655 .
O2W Ca1 O1 71.3(3) . .
O2 Ca1 O1 79.7(2) . .
O1W Ca1 O1 142.0(3) . .
O10 Ca1 O1 145.1(3) 2_655 .
O5W Ca2 O5 142.9(6) . .
O5W Ca2 O4 69.3(6) . .
O5 Ca2 O4 85.3(4) . .
O5W Ca2 O4W 77.9(11) . .
O5 Ca2 O4W 75.4(12) . .
O4 Ca2 O4W 90.0(11) . .
O1 C1 N1 125.6(9) . .
O1 C1 N2 126.9(8) . .
N1 C1 N2 107.4(8) . .
N3 C2 N1 112.0(8) . .
N3 C2 C3 102.3(7) . .
N1 C2 C3 101.5(7) . .
N2 C3 N4 117.3(8) . .
N2 C3 C2 105.1(8) . .
N4 C3 C2 103.6(8) . .
O8 C4 N4 124.8(12) . .
O8 C4 N3 125.3(11) . .
N4 C4 N3 109.9(8) . .
N2 C5 N5 115.2(8) . .
N7 C6 N4 113.4(9) . .
O2 C7 N5 129.4(8) . .
O2 C7 N6 123.1(9) . .
N5 C7 N6 107.5(8) . .
N7 C8 N5 111.6(8) . .
N7 C8 C9 103.4(7) . .
N5 C8 C9 102.3(7) . .
N8 C9 N6 111.0(7) . .
N8 C9 C8 102.3(7) . .
N6 C9 C8 102.9(7) . .
O9 C10 N8 128.3(9) . .
O9 C10 N7 122.3(9) . .
N8 C10 N7 109.4(8) . .
N9 C11 N6 112.1(8) . .
N8 C12 N11 113.4(8) . .
O3 C13 N10 125.9(9) . .
O3 C13 N9 125.0(9) . .
N10 C13 N9 109.0(7) . .
N9 C14 N11 112.4(7) . .
N9 C14 C15 104.3(8) . .
N11 C14 C15 104.2(7) . .
N10 C15 N12 111.7(7) . .
N10 C15 C14 105.9(8) . .
N12 C15 C14 102.3(7) . .
O10 C16 N11 125.1(10) . .
O10 C16 N12 127.1(10) . .
N11 C16 N12 107.8(8) . .
N13 C17 N10 114.1(8) . .
N15 C18 N12 114.5(7) . .
O4 C19 N13 130.1(10) . .
O4 C19 N14 121.8(10) . .
N13 C19 N14 107.8(8) . .
N13 C20 N15 115.0(8) . .
N13 C20 C21 105.6(8) . .
N15 C20 C21 101.8(7) . .
N14 C21 N16 116.0(10) . .
N14 C21 C20 101.1(8) . .
N16 C21 C20 101.9(7) . .
O11 C22 N15 127.5(9) . .
O11 C22 N16 124.8(9) . .
N15 C22 N16 107.7(8) . .
N17 C23 N14 113.7(9) . .
N19 C24 N16 113.7(9) . .
O5 C25 N18 126.2(11) . .
O5 C25 N17 122.5(10) . .
N18 C25 N17 110.9(10) . .
N17 C26 N19 116.8(9) . .
N17 C26 C27 104.0(9) . .
N19 C26 C27 101.2(9) . .
N20 C27 O15 111.3(12) . .
N20 C27 N18 112.8(10) . .
O15 C27 N18 108.2(12) . .
N20 C27 C26 106.8(9) . .
O15 C27 C26 117.6(13) . .
N18 C27 C26 99.9(8) . .
O12 C28 N20 129.1(11) . .
O12 C28 N19 124.6(10) . .
N20 C28 N19 106.1(9) . .
N21 C29 N18 111.2(10) . .
N23 C30 N20 112.7(8) . .
O6 C31 N21 126.7(14) . .
O6 C31 N22 121.0(13) . .
N21 C31 N22 112.3(9) . .
O17 C32 N21 112(2) . .
O17 C32 N23 107(2) . .
N21 C32 N23 111.8(8) . .
O17 C32 C33 117(2) . .
N21 C32 C33 105.0(9) . .
N23 C32 C33 104.2(9) . .
N22 C33 N24 115.6(10) . .
N22 C33 C32 103.7(9) . .
N24 C33 C32 102.3(8) . .
O13 C34 N23 126.2(9) . .
O13 C34 N24 125.6(9) . .
N23 C34 N24 108.2(8) . .
N22 C35 N25 112.7(9) . .
N24 C36 N27 117.0(9) . .
O7 C37 N25 127.1(11) . .
O7 C37 N26 124.2(10) . .
N25 C37 N26 108.7(8) . .
O16 C38 N27 102.5(16) . .
O16 C38 N25 121.5(18) . .
N27 C38 N25 119.7(9) . .
O16 C38 C39 108.1(16) . .
N27 C38 C39 103.0(9) . .
N25 C38 C39 100.0(8) . .
N26 C39 N28 113.6(9) . .
N26 C39 C38 105.8(9) . .
N28 C39 C38 101.2(8) . .
O14 C40 N27 127.8(11) . .
O14 C40 N28 123.9(12) . .
N27 C40 N28 108.3(9) . .
N26 C41 N1 113.8(9) . .
N28 C42 N3 111.0(9) . .
C1 N1 C2 113.3(8) . .
C1 N1 C41 123.1(9) . .
C2 N1 C41 121.5(8) . .
C5 N2 C3 128.4(9) . .
C5 N2 C1 119.7(8) . .
C3 N2 C1 111.9(8) . .
C4 N3 C2 112.2(8) . .
C4 N3 C42 122.0(8) . .
C2 N3 C42 121.9(8) . .
C4 N4 C3 111.8(9) . .
C4 N4 C6 125.0(9) . .
C3 N4 C6 121.8(9) . .
C7 N5 C8 114.7(7) . .
C7 N5 C5 119.7(8) . .
C8 N5 C5 125.6(8) . .
C7 N6 C11 122.1(7) . .
C7 N6 C9 110.9(7) . .
C11 N6 C9 119.5(7) . .
C10 N7 C8 110.7(8) . .
C10 N7 C6 124.6(9) . .
C8 N7 C6 121.1(9) . .
C10 N8 C12 124.0(8) . .
C10 N8 C9 112.7(8) . .
C12 N8 C9 122.7(8) . .
C11 N9 C14 126.3(8) . .
C11 N9 C13 122.3(8) . .
C14 N9 C13 109.9(7) . .
C13 N10 C17 120.5(8) . .
C13 N10 C15 110.1(8) . .
C17 N10 C15 126.0(9) . .
C16 N11 C12 121.9(8) . .
C16 N11 C14 112.2(7) . .
C12 N11 C14 120.5(7) . .
C16 N12 C15 112.9(8) . .
C16 N12 C18 123.1(8) . .
C15 N12 C18 124.1(8) . .
C19 N13 C17 119.5(8) . .
C19 N13 C20 110.7(8) . .
C17 N13 C20 127.0(9) . .
C19 N14 C21 111.9(8) . .
C19 N14 C23 124.2(9) . .
C21 N14 C23 123.8(9) . .
C22 N15 C18 124.3(8) . .
C22 N15 C20 113.6(8) . .
C18 N15 C20 122.1(8) . .
C22 N16 C24 122.3(9) . .
C22 N16 C21 111.7(8) . .
C24 N16 C21 122.9(9) . .
C25 N17 C26 112.8(9) . .
C25 N17 C23 126.4(9) . .
C26 N17 C23 120.8(10) . .
C25 N18 C29 122.6(10) . .
C25 N18 C27 110.8(9) . .
C29 N18 C27 124.2(10) . .
C26 N19 C28 111.4(8) . .
C26 N19 C24 122.5(9) . .
C28 N19 C24 117.1(8) . .
C27 N20 C28 113.2(9) . .
C27 N20 C30 127.0(9) . .
C28 N20 C30 118.0(9) . .
C31 N21 C29 119.7(12) . .
C31 N21 C32 108.5(10) . .
C29 N21 C32 127.0(11) . .
C31 N22 C33 110.0(10) . .
C31 N22 C35 124.1(10) . .
C33 N22 C35 124.3(10) . .
C34 N23 C30 122.3(8) . .
C34 N23 C32 112.4(8) . .
C30 N23 C32 123.5(9) . .
C36 N24 C34 121.1(10) . .
C36 N24 C33 124.8(9) . .
C34 N24 C33 112.4(9) . .
C37 N25 C38 114.8(9) . .
C37 N25 C35 116.7(9) . .
C38 N25 C35 125.3(10) . .
C41 N26 C37 122.2(9) . .
C41 N26 C39 124.5(9) . .
C37 N26 C39 110.2(9) . .
C40 N27 C38 114.1(9) . .
C40 N27 C36 122.1(9) . .
C38 N27 C36 123.2(10) . .
C40 N28 C42 122.3(9) . .
C40 N28 C39 112.4(10) . .
C42 N28 C39 121.2(9) . .
C1 O1 Ca1 151.6(6) . .
C7 O2 Ca1 158.1(6) . .
C19 O4 Ca2 154.0(9) . .
C25 O5 Ca2 153.1(8) . .
C16 O10 Ca1 148.9(8) . 2_645
C22 O11 Ca1 154.1(7) . 2_645

loop_
_geom_bond_atom_site_label_1
_geom_bond_atom_site_label_2
_geom_bond_distance
_geom_bond_site_symmetry_2
O5W Ca2 2.24(2) .
Cd1 Cl3 2.431(4) .
Cd1 Cl2 2.463(4) .
Cd1 Cl4 2.477(5) .
Cd1 Cl1 2.494(3) .
Cd2 Cl7 2.452(4) .
Cd2 Cl6 2.465(4) .
Cd2 Cl5 2.475(5) .
Cd2 Cl8 2.477(5) .
O1W Ca1 2.404(10) .
O2W Ca1 2.355(10) .
O3W Ca1 2.345(12) .
Ca1 O11 2.346(8) 2_655
Ca1 O2 2.383(7) .
Ca1 O10 2.437(7) 2_655
Ca1 O1 2.442(7) .
Ca2 O5 2.289(11) .
Ca2 O4 2.424(12) .
Ca2 O4W 2.44(3) .
C1 O1 1.194(11) .
C1 N1 1.373(12) .
C1 N2 1.431(13) .
C2 N3 1.448(12) .
C2 N1 1.471(13) .
C2 C3 1.587(15) .
C3 N2 1.414(12) .
C3 N4 1.455(13) .
C4 O8 1.209(12) .
C4 N4 1.350(15) .
C4 N3 1.384(15) .
C5 N2 1.375(13) .
C5 N5 1.466(12) .
C6 N7 1.434(14) .
C6 N4 1.463(16) .
C7 O2 1.184(11) .
C7 N5 1.362(12) .
C7 N6 1.384(11) .
C8 N7 1.428(13) .
C8 N5 1.450(13) .
C8 C9 1.549(13) .
C9 N8 1.455(11) .
C9 N6 1.500(12) .
C10 O9 1.236(11) .
C10 N8 1.314(12) .
C10 N7 1.390(13) .
C11 N9 1.372(13) .
C11 N6 1.463(12) .
C12 N8 1.434(12) .
C12 N11 1.447(13) .
C13 O3 1.251(12) .
C13 N10 1.375(13) .
C13 N9 1.442(12) .
C14 N9 1.430(11) .
C14 N11 1.464(11) .
C14 C15 1.536(13) .
C15 N10 1.444(13) .
C15 N12 1.461(11) .
C16 O10 1.200(11) .
C16 N11 1.354(13) .
C16 N12 1.385(14) .
C17 N13 1.415(13) .
C17 N10 1.418(14) .
C18 N15 1.393(12) .
C18 N12 1.502(11) .
C19 O4 1.205(13) .
C19 N13 1.364(14) .
C19 N14 1.432(14) .
C20 N13 1.442(12) .
C20 N15 1.452(13) .
C20 C21 1.559(15) .
C21 N14 1.441(14) .
C21 N16 1.447(13) .
C22 O11 1.245(12) .
C22 N15 1.332(13) .
C22 N16 1.385(13) .
C23 N17 1.439(16) .
C23 N14 1.443(13) .
C24 N19 1.440(15) .
C24 N16 1.440(13) .
C25 O5 1.257(14) .
C25 N18 1.308(14) .
C25 N17 1.348(16) .
C26 N17 1.419(13) .
C26 N19 1.420(13) .
C26 C27 1.555(16) .
C27 N20 1.357(14) .
C27 O15 1.43(3) .
C27 N18 1.537(15) .
C28 O12 1.219(13) .
C28 N20 1.362(13) .
C28 N19 1.430(14) .
C29 N21 1.435(16) .
C29 N18 1.461(15) .
C30 N23 1.440(13) .
C30 N20 1.459(13) .
C31 O6 1.224(13) .
C31 N21 1.363(17) .
C31 N22 1.384(18) .
C32 O17 1.40(4) .
C32 N21 1.460(14) .
C32 N23 1.470(13) .
C32 C33 1.563(17) .
C33 N22 1.435(14) .
C33 N24 1.475(15) .
C34 O13 1.185(11) .
C34 N23 1.363(12) .
C34 N24 1.404(13) .
C35 N22 1.464(16) .
C35 N25 1.468(17) .
C36 N24 1.387(14) .
C36 N27 1.500(14) .
C37 O7 1.250(13) .
C37 N25 1.348(14) .
C37 N26 1.376(14) .
C38 O16 1.18(3) .
C38 N27 1.419(14) .
C38 N25 1.441(14) .
C38 C39 1.568(17) .
C39 N26 1.438(12) .
C39 N28 1.455(14) .
C40 O14 1.269(14) .
C40 N27 1.327(16) .
C40 N28 1.368(14) .
C41 N26 1.373(14) .
C41 N1 1.472(13) .
C42 N28 1.445(15) .
C42 N3 1.465(12) .
O10 Ca1 2.437(7) 2_645
O11 Ca1 2.346(8) 2_645

loop_
_platon_squeeze_void_nr
_platon_squeeze_void_average_x
_platon_squeeze_void_average_y
_platon_squeeze_void_average_z
_platon_squeeze_void_volume
_platon_squeeze_void_count_electrons
_platon_squeeze_void_content
1 -0.005 0.500 0.000 927 528 ' '
2 0.005 0.000 0.500 927 529 ' '
3 0.241 0.813 0.818 180 97 ' '
4 0.259 0.313 0.682 180 106 ' '
5 0.741 0.687 0.318 180 96 ' '
6 0.759 0.187 0.182 180 102 ' '
